data_2215977
loop_
_publ_author_name
'Mahon, Andrew B.'
'Craig, Donald C.'
'Try, Andrew C.'

_publ_section_title
;
 1,1'-Methylenebis(naphthalen-2-amine) methanol solvate
;
_journal_coeditor_code HG2306
_journal_issue 11
_journal_name_full 'Acta Crystallographica Section E'
_journal_page_first o4341
_journal_page_last o4341
_journal_paper_doi 10.1107/S1600536807050131
_journal_volume 63
_journal_year 2007
_chemical_formula_iupac 'C21 H18 N2, C H4 O'
_chemical_formula_moiety 'C21 H18 N2, C H4 O'
_chemical_formula_sum 'C22 H22 N2 O'
_chemical_formula_weight 330.4
_chemical_melting_point 445
_chemical_name_systematic
;
1,1'-Methylenebis(naphthalen-2-amine) methanol solvate
;
_space_group_crystal_system orthorhombic
_space_group_IT_number 37
_space_group_name_Hall 'C 2 -2c'
_space_group_name_H-M_alt 'C c c 2'
_cell_angle_alpha 90
_cell_angle_beta 90
_cell_angle_gamma 90
_cell_formula_units_Z 4
_cell_length_a 13.020(4)
_cell_length_b 26.448(7)
_cell_length_c 4.978(2)
_cell_measurement_reflns_used 11
_cell_measurement_temperature 294
_cell_measurement_theta_max 13
_cell_measurement_theta_min 11
_cell_volume 1714.2(10)
_computing_cell_refinement 'CAD-4 Software (Schagen <i>et al.</i>,  1989)'
_computing_data_collection 'CAD-4 Software (Schagen <i>et al.</i>,  1989)'
_computing_data_reduction 'local program'
_computing_molecular_graphics 'ORTEPII (Johnson, 1976)'
_computing_publication_material 'local programs'
_computing_structure_refinement 'RAELS (Rae, 1996)'
_computing_structure_solution 'SIR92 (Altomare <i>et al.</i>,  1994)'
_diffrn_measured_fraction_theta_full 1.00
_diffrn_measured_fraction_theta_max 1.00
_diffrn_measurement_device_type 'Enraf--Nonius CAD-4'
_diffrn_measurement_method \w--2\q
_diffrn_radiation_type 'Mo K\a'
_diffrn_radiation_wavelength 0.71073
_diffrn_reflns_limit_h_max 15
_diffrn_reflns_limit_h_min 0
_diffrn_reflns_limit_k_max 31
_diffrn_reflns_limit_k_min 0
_diffrn_reflns_limit_l_max 5
_diffrn_reflns_limit_l_min 0
_diffrn_reflns_number 851
_diffrn_reflns_theta_full 25
_diffrn_reflns_theta_max 25
_diffrn_standards_decay_% 0
_diffrn_standards_interval_time 30
_diffrn_standards_number 1
_exptl_absorpt_coefficient_mu 0.078
_exptl_absorpt_correction_type none
_exptl_crystal_colour colourless
_exptl_crystal_density_diffrn 1.28
_exptl_crystal_density_method 'not measured'
_exptl_crystal_description prism
_exptl_crystal_F_000 704.0
_exptl_crystal_size_max 0.30
_exptl_crystal_size_mid 0.12
_exptl_crystal_size_min 0.10
_refine_diff_density_max 0.26
_refine_diff_density_min -0.23
_refine_ls_extinction_method none
_refine_ls_goodness_of_fit_ref 1.34
_refine_ls_hydrogen_treatment noref
_refine_ls_number_parameters 118
_refine_ls_number_reflns 720
_refine_ls_R_factor_gt 0.049
_refine_ls_shift/su_max 0.002
_refine_ls_structure_factor_coef F
_refine_ls_weighting_details 'w = 1/[\s^2^(F) + 0.0004F^2^]'
_refine_ls_weighting_scheme calc
_refine_ls_wR_factor_ref 0.065
_reflns_number_gt 720
_reflns_number_total 851
_reflns_threshold_expression I>2\s(I)
_cod_data_source_file hg2306.cif
_cod_data_source_block I
_cod_depositor_comments
;
 Updating space group information and adding the symmetry operation list.

 Antanas Vaitkus,
 2017-10-21

 Adding the _atom_type_symbol data item to the _atom_type loop.
 The values of the _atom_type_symbol data item were inferred from
 the _atom_site_type_symbol and _atom_site_label data items.

 Antanas Vaitkus,
 2017-01-11
;
_cod_original_cell_volume 1714.2(9)
_cod_database_code 2215977
_cod_database_fobs_code 2215977

loop_
_space_group_symop_id
_space_group_symop_operation_xyz
1 x,y,z
2 -x,-y,z
3 -x,y,z+1/2
4 x,-y,z+1/2
5 x+1/2,y+1/2,z
6 -x+1/2,-y+1/2,z
7 -x+1/2,y+1/2,z+1/2
8 x+1/2,-y+1/2,z+1/2

loop_
_atom_site_type_symbol
_atom_site_label
_atom_site_fract_x
_atom_site_fract_y
_atom_site_fract_z
_atom_site_U_iso_or_equiv
_atom_site_adp_type
_atom_site_occupancy
N N1 0.4225(2) 0.25170(10) 0.6709 0.0515(7) Uani 1.0
C C1 0.3632(2) 0.20760(10) 0.6484(8) 0.0462(8) Uani 1.0
C C2 0.3936(2) 0.16560(10) 0.8030(9) 0.0564(9) Uani 1.0
C C3 0.3454(3) 0.12030(10) 0.7752(10) 0.0640(10) Uani 1.0
C C4 0.2654(2) 0.11370(10) 0.5882(10) 0.0574(9) Uani 1.0
C C5 0.2174(3) 0.06600(10) 0.5540(12) 0.0720(10) Uani 1.0
C C6 0.1411(3) 0.0597(2) 0.3746(13) 0.0800(10) Uani 1.0
C C7 0.1081(3) 0.1006(2) 0.2175(12) 0.0730(10) Uani 1.0
C C8 0.1523(3) 0.14720(10) 0.2473(9) 0.0620(10) Uani 1.0
C C9 0.2335(2) 0.15580(10) 0.4327(9) 0.0491(8) Uani 1.0
C C10 0.2820(2) 0.20380(10) 0.4677(8) 0.0441(7) Uani 1.0
C C11 0.2500 0.2500 0.3067(11) 0.0510(10) Uani 1.0
C C1Me 0.5000 0.0000 0.046(6) 0.168(7) Uani 1.0
O O1Me 0.4580(6) 0.0183(3) 0.296(4) 0.216(9) Uani 0.5
H H1N1 0.4835 0.2524 0.7930 0.052 Uani 1.0
H H2N1 0.4038 0.2824 0.5648 0.052 Uani 1.0
H HC2 0.4512 0.1691 0.9346 0.056 Uani 1.0
H HC3 0.3671 0.0912 0.8898 0.064 Uani 1.0
H HC5 0.2405 0.0366 0.6650 0.072 Uani 1.0
H HC6 0.1079 0.0258 0.3534 0.080 Uani 1.0
H HC7 0.0519 0.0957 0.0830 0.073 Uani 1.0
H HC8 0.1269 0.1760 0.1354 0.062 Uani 1.0
H H1C11 0.1906 0.2400 0.1907 0.051 Uani 0.5
H H2C11 0.3094 0.2600 0.1907 0.051 Uani 0.5

loop_
_atom_site_aniso_label
_atom_site_aniso_U_11
_atom_site_aniso_U_22
_atom_site_aniso_U_33
_atom_site_aniso_U_12
_atom_site_aniso_U_13
_atom_site_aniso_U_23
_atom_site_aniso_type_symbol
N1 0.0470(10) 0.063(2) 0.044(2) -0.0030(10) -0.0020(10) 0.0000(10) N
C1 0.0420(10) 0.060(2) 0.038(2) 0.0060(10) 0.0050(10) -0.005(2) C
C2 0.054(2) 0.068(2) 0.047(2) 0.006(2) -0.002(2) 0.006(2) C
C3 0.065(2) 0.066(2) 0.062(2) 0.012(2) 0.000(2) 0.012(2) C
C4 0.059(2) 0.057(2) 0.056(2) 0.005(2) 0.009(2) -0.001(2) C
C5 0.070(2) 0.060(2) 0.086(3) 0.000(2) 0.015(3) -0.002(2) C
C6 0.081(3) 0.065(2) 0.093(3) -0.013(2) 0.021(3) -0.021(3) C
C7 0.072(2) 0.084(2) 0.065(3) -0.011(2) -0.002(2) -0.023(2) C
C8 0.063(2) 0.077(2) 0.047(2) -0.005(2) -0.004(2) -0.007(2) C
C9 0.047(2) 0.061(2) 0.039(2) 0.0010(10) 0.008(2) -0.008(2) C
C10 0.047(2) 0.053(2) 0.032(2) 0.0050(10) 0.0050(10) -0.002(2) C
C11 0.058(2) 0.063(3) 0.032(2) -0.001(2) 0.0000 0.0000 C
C1Me 0.141(9) 0.096(7) 0.267(9) 0.009(7) 0.0000 0.0000 C
O1Me 0.145(9) 0.139(9) 0.363(9) -0.001(7) -0.002(9) 0.017(9) O

loop_
_atom_type_symbol
_atom_type_scat_source
C
;
International Tables for X-ray Crystallography, Vol. IV (Ibers & Hamilton, 1974)
;
H
;
International Tables for X-ray Crystallography, Vol. IV (Ibers & Hamilton, 1974)
;
N
;
International Tables for X-ray Crystallography, Vol. IV (Ibers & Hamilton, 1974)
;
O
;
International Tables for X-ray Crystallography, Vol. IV (Ibers & Hamilton, 1974)
;

loop_
_geom_angle_atom_site_label_1
_geom_angle_atom_site_label_2
_geom_angle_atom_site_label_3
_geom_angle_site_symmetry_1
_geom_angle_site_symmetry_2
_geom_angle_site_symmetry_3
_geom_angle
_geom_angle_publ_flag
C1 N1 H1N1 1_555 1_555 1_555 120.0 no
C1 N1 H2N1 1_555 1_555 1_555 120.0 no
H1N1 N1 H2N1 1_555 1_555 1_555 120.0 no
N1 C1 C2 1_555 1_555 1_555 117.3(3) no
N1 C1 C10 1_555 1_555 1_555 122.0(3) no
C2 C1 C10 1_555 1_555 1_555 120.6(3) no
C1 C2 C3 1_555 1_555 1_555 120.7(3) no
C1 C2 HC2 1_555 1_555 1_555 119.7 no
C3 C2 HC2 1_555 1_555 1_555 119.7 no
C2 C3 C4 1_555 1_555 1_555 121.2(3) no
C2 C3 HC3 1_555 1_555 1_555 119.4 no
C4 C3 HC3 1_555 1_555 1_555 119.4 no
C3 C4 C5 1_555 1_555 1_555 121.1(4) no
C3 C4 C9 1_555 1_555 1_555 118.7(3) no
C5 C4 C9 1_555 1_555 1_555 120.2(3) no
C4 C5 C6 1_555 1_555 1_555 121.1(4) no
C4 C5 HC5 1_555 1_555 1_555 119.4 no
C6 C5 HC5 1_555 1_555 1_555 119.4 no
C5 C6 C7 1_555 1_555 1_555 119.9(4) no
C5 C6 HC6 1_555 1_555 1_555 120.1 no
C7 C6 HC6 1_555 1_555 1_555 120.1 no
C6 C7 C8 1_555 1_555 1_555 120.4(4) no
C6 C7 HC7 1_555 1_555 1_555 119.8 no
C8 C7 HC7 1_555 1_555 1_555 119.8 no
C7 C8 C9 1_555 1_555 1_555 121.9(4) no
C7 C8 HC8 1_555 1_555 1_555 119.1 no
C9 C8 HC8 1_555 1_555 1_555 119.1 no
C4 C9 C8 1_555 1_555 1_555 116.5(3) no
C4 C9 C10 1_555 1_555 1_555 120.1(3) no
C8 C9 C10 1_555 1_555 1_555 123.4(3) no
C1 C10 C9 1_555 1_555 1_555 118.7(3) no
C1 C10 C11 1_555 1_555 1_555 119.4(2) no
C9 C10 C11 1_555 1_555 1_555 121.9(3) no
C10 C11 C10 1_555 1_555 6_555 116.4(4) no
C10 C11 H1C11 1_555 1_555 1_555 107.7 no
C10 C11 H2C11 1_555 1_555 1_555 107.7 no
H1C11 C11 H2C11 1_555 1_555 1_555 109.5 no

loop_
_geom_bond_atom_site_label_1
_geom_bond_atom_site_label_2
_geom_bond_site_symmetry_1
_geom_bond_site_symmetry_2
_geom_bond_distance
_geom_bond_publ_flag
N1 C1 1_555 1_555 1.402(4) no
N1 H1N1 1_555 1_555 1.000 no
N1 H2N1 1_555 1_555 1.000 no
C1 C2 1_555 1_555 1.408(4) no
C1 C10 1_555 1_555 1.392(4) no
C2 C3 1_555 1_555 1.359(5) no
C2 HC2 1_555 1_555 1.000 no
C3 C4 1_555 1_555 1.407(5) no
C3 HC3 1_555 1_555 1.000 no
C4 C5 1_555 1_555 1.418(5) no
C4 C9 1_555 1_555 1.420(5) no
C5 C6 1_555 1_555 1.346(7) no
C5 HC5 1_555 1_555 1.000 no
C6 C7 1_555 1_555 1.404(7) no
C6 HC6 1_555 1_555 1.000 no
C7 C8 1_555 1_555 1.368(5) no
C7 HC7 1_555 1_555 1.000 no
C8 C9 1_555 1_555 1.422(4) no
C8 HC8 1_555 1_555 1.000 no
C9 C10 1_555 1_555 1.427(4) no
C10 C11 1_555 1_555 1.520(4) no
C11 C10 1_555 6_555 1.520(4) no
C11 H1C11 1_555 1_555 1.000 no
C11 H2C11 1_555 1_555 1.000 no
C1Me O1Me 1_555 1_555 1.443(17) no
